data_4317600
loop_
_publ_author_name
'Dmitry V. Fomitchev'
'Craig C. McLauchlan'
'R. H. Holm'

_publ_contact_author
;
        R.H. Holm
        Department of Chemistry and Chemical Biology
        Harvard University
        Cambridge, MA 02138
        USA
;
_publ_contact_author_email holm@chemistry.harvard.edu
_publ_contact_author_fax '+1 (617) 496-9289'
_publ_contact_author_phone '+1 (617) 495-0853'
_publ_section_title
;
 Heterometal Cubane-Type MFe3S4 Clusters (M = Mo, V) Trigonally
 Symmetrized with Hydrotris(pyrazolyl)borate(1-) and
 Tris(pyrazolyl)methanesulfonate(1-) Capping Ligands
;
_journal_name_full 'Inorganic Chemistry'
_journal_page_first 958
_journal_page_last 966
_journal_paper_doi 10.1021/ic011106d
_journal_volume 41
_journal_year 2002
_chemical_formula_sum 'C23 H42 B Cl3 Fe3 Mo N7 S4'
_chemical_formula_weight 925.53
_chemical_name_systematic
;

  ?

;
_space_group_IT_number 2
_symmetry_cell_setting triclinic
_symmetry_space_group_name_Hall '-P 1'
_symmetry_space_group_name_H-M 'P -1'
_atom_sites_solution_hydrogens geom
_atom_sites_solution_primary direct
_atom_sites_solution_secondary difmap
_audit_creation_method SHELXL-97
_cell_angle_alpha 77.920(4)
_cell_angle_beta 75.755(4)
_cell_angle_gamma 81.442(4)
_cell_formula_units_Z 2
_cell_length_a 10.110(4)
_cell_length_b 10.387(4)
_cell_length_c 19.019(8)
_cell_measurement_temperature 213(2)
_cell_volume 1883.0(13)
_computing_cell_refinement 'SMART, Version 5.618 (Bruker AXS, 2000)'
_computing_data_collection 'SMART, Version 5.618 (Bruker AXS, 2000)'
_computing_data_reduction 'SAINT+, Version 6.02 (Bruker AXS, 1999)'
_computing_molecular_graphics 'SHELXTL-97 (Bruker AXS, 1997)'
_computing_publication_material 'SHELXL-97 (Sheldrick, 1997)'
_computing_structure_refinement 'SHELXL-97 (Sheldrick, 1997)'
_computing_structure_solution 'SHELXS-97 (Sheldrick, 1990)'
_diffrn_ambient_temperature 213(2)
_diffrn_measured_fraction_theta_full 0.919
_diffrn_measured_fraction_theta_max 0.919
_diffrn_measurement_device_type 'Bruker SMART CCD area detector system'
_diffrn_measurement_method '\o, 0.3 deg/frame'
_diffrn_radiation_monochromator graphite
_diffrn_radiation_source 'fine-focus sealed tube'
_diffrn_radiation_type MoK\a
_diffrn_radiation_wavelength 0.71073
_diffrn_reflns_av_R_equivalents 0.0147
_diffrn_reflns_av_sigmaI/netI 0.0214
_diffrn_reflns_limit_h_max 12
_diffrn_reflns_limit_h_min -13
_diffrn_reflns_limit_k_max 13
_diffrn_reflns_limit_k_min -13
_diffrn_reflns_limit_l_max 25
_diffrn_reflns_limit_l_min -16
_diffrn_reflns_number 12352
_diffrn_reflns_theta_full 28.31
_diffrn_reflns_theta_max 28.31
_diffrn_reflns_theta_min 1.12
_diffrn_standards_decay_% '< 2'
_exptl_absorpt_coefficient_mu 1.919
_exptl_absorpt_correction_type empirical
_exptl_absorpt_process_details 'performed in SADABS'
_exptl_crystal_colour brown
_exptl_crystal_density_diffrn 1.632
_exptl_crystal_density_method 'not measured'
_exptl_crystal_description block
_exptl_crystal_F_000 938
_exptl_crystal_size_max 0.300
_exptl_crystal_size_mid 0.175
_exptl_crystal_size_min 0.150
_refine_diff_density_max 1.078
_refine_diff_density_min -0.450
_refine_diff_density_rms 0.092
_refine_ls_extinction_method none
_refine_ls_goodness_of_fit_ref 1.095
_refine_ls_hydrogen_treatment mixed
_refine_ls_matrix_type full
_refine_ls_number_parameters 380
_refine_ls_number_reflns 8631
_refine_ls_number_restraints 0
_refine_ls_restrained_S_all 1.095
_refine_ls_R_factor_all 0.0455
_refine_ls_R_factor_gt 0.0410
_refine_ls_shift/su_max 0.327
_refine_ls_shift/su_mean 0.039
_refine_ls_structure_factor_coef Fsqd
_refine_ls_weighting_details 'calc w=1/[\s^2^(Fo^2^)+(0.0464P)^2^+3.0163P] where P=(Fo^2^+2Fc^2^)/3'
_refine_ls_weighting_scheme calc
_refine_ls_wR_factor_gt 0.1001
_refine_ls_wR_factor_ref 0.1028
_reflns_number_gt 7861
_reflns_number_total 8631
_reflns_threshold_expression >2sigma(I)
_cod_data_source_file ic011106d_1.cif
_cod_data_source_block '[NEt4][Tp*MoFe3S4Cl3]'
_cod_database_code 4317600

loop_
_symmetry_equiv_pos_as_xyz
'x, y, z'
'-x, -y, -z'

loop_
_atom_site_label
_atom_site_type_symbol
_atom_site_fract_x
_atom_site_fract_y
_atom_site_fract_z
_atom_site_U_iso_or_equiv
_atom_site_adp_type
_atom_site_occupancy
_atom_site_symmetry_multiplicity
_atom_site_calc_flag
_atom_site_refinement_flags
_atom_site_disorder_assembly
_atom_site_disorder_group
Mo Mo 0.25263(3) 0.55170(2) 0.291634(14) 0.02387(7) Uani 1 1 d . . .
Fe2 Fe 0.10644(5) 0.60557(5) 0.18043(3) 0.03044(11) Uani 1 1 d . . .
Fe1 Fe 0.31539(5) 0.75021(5) 0.16724(3) 0.03273(11) Uani 1 1 d . . .
Fe3 Fe 0.07641(5) 0.78413(5) 0.26845(3) 0.03502(12) Uani 1 1 d . . .
S1 S 0.33104(8) 0.52982(8) 0.16681(4) 0.02908(16) Uani 1 1 d . . .
S2 S 0.29289(9) 0.77271(8) 0.28596(5) 0.03273(17) Uani 1 1 d . . .
S3 S 0.01360(8) 0.57612(8) 0.30287(5) 0.03247(17) Uani 1 1 d . . .
S4 S 0.10738(10) 0.82807(9) 0.14411(5) 0.0422(2) Uani 1 1 d . . .
Cl2 Cl -0.00556(10) 0.53688(10) 0.11119(5) 0.0463(2) Uani 1 1 d . . .
Cl1 Cl 0.46676(12) 0.85590(12) 0.07798(6) 0.0574(3) Uani 1 1 d . . .
Cl3 Cl -0.08526(11) 0.93450(11) 0.31163(7) 0.0584(3) Uani 1 1 d . . .
N6 N 0.4992(3) 0.3707(3) 0.34967(15) 0.0320(6) Uani 1 1 d . . .
N1 N 0.2203(3) 0.5267(3) 0.41558(15) 0.0325(6) Uani 1 1 d . . .
N5 N 0.4745(3) 0.4858(3) 0.30180(14) 0.0291(5) Uani 1 1 d . . .
N4 N 0.2858(3) 0.2576(3) 0.38077(15) 0.0340(6) Uani 1 1 d . . .
N2 N 0.3040(3) 0.4304(3) 0.45040(15) 0.0340(6) Uani 1 1 d . . .
N3 N 0.2359(3) 0.3286(3) 0.32142(14) 0.0292(5) Uani 1 1 d . . .
C11 C 0.5987(3) 0.5181(3) 0.26153(18) 0.0315(6) Uani 1 1 d . . .
C6 C 0.1678(3) 0.2443(3) 0.30168(19) 0.0325(7) Uani 1 1 d . . .
C1 C 0.1537(4) 0.6016(4) 0.46626(19) 0.0371(7) Uani 1 1 d . . .
C12 C 0.6997(4) 0.4228(4) 0.2823(2) 0.0382(7) Uani 1 1 d . . .
H12A H 0.7935 0.4211 0.2624 0.133(4) Uiso 1 1 calc R . .
B B 0.3836(4) 0.3167(4) 0.4125(2) 0.0350(8) Uani 1 1 d . . .
H1 H 0.4219 0.2484 0.4482 0.133(4) Uiso 1 1 calc R . .
C9 C 0.1004(4) 0.2751(4) 0.2378(2) 0.0428(8) Uani 1 1 d . . .
H9A H 0.1101 0.3652 0.2138 0.133(4) Uiso 1 1 calc R . .
H9B H 0.0048 0.2628 0.2550 0.133(4) Uiso 1 1 calc R . .
H9C H 0.1430 0.2170 0.2036 0.133(4) Uiso 1 1 calc R . .
C13 C 0.6347(4) 0.3317(3) 0.33782(19) 0.0357(7) Uani 1 1 d . . .
C14 C 0.6232(4) 0.6410(4) 0.2062(2) 0.0437(8) Uani 1 1 d . . .
H14A H 0.5369 0.6905 0.2012 0.133(4) Uiso 1 1 calc R . .
H14B H 0.6717 0.6186 0.1595 0.133(4) Uiso 1 1 calc R . .
H14C H 0.6769 0.6936 0.2222 0.133(4) Uiso 1 1 calc R . .
C7 C 0.1729(5) 0.1233(4) 0.3487(2) 0.0476(9) Uani 1 1 d . . .
H7A H 0.1334 0.0489 0.3471 0.133(4) Uiso 1 1 calc R . .
C4 C 0.0463(4) 0.7143(4) 0.4541(2) 0.0511(10) Uani 1 1 d . . .
H4A H 0.0361 0.7282 0.4041 0.133(4) Uiso 1 1 calc R . .
H4B H 0.0732 0.7931 0.4632 0.133(4) Uiso 1 1 calc R . .
H4C H -0.0395 0.6941 0.4872 0.133(4) Uiso 1 1 calc R . .
N N 0.2696(4) 0.8066(3) 0.90009(18) 0.0452(7) Uani 1 1 d . . .
C2 C 0.1970(4) 0.5551(4) 0.5314(2) 0.0457(9) Uani 1 1 d . . .
H2A H 0.1679 0.5900 0.5745 0.133(4) Uiso 1 1 calc R . .
C3 C 0.2914(4) 0.4471(4) 0.52015(19) 0.0421(8) Uani 1 1 d . . .
C8 C 0.2474(5) 0.1339(3) 0.3980(2) 0.0453(9) Uani 1 1 d . . .
C17 C 0.3061(5) 0.5575(5) 0.9495(3) 0.0646(13) Uani 1 1 d . . .
H17A H 0.3191 0.4954 0.9930 0.133(4) Uiso 1 1 calc R . .
H17B H 0.3840 0.5465 0.9098 0.133(4) Uiso 1 1 calc R . .
H17C H 0.2248 0.5422 0.9363 0.133(4) Uiso 1 1 calc R . .
C16 C 0.2909(5) 0.6966(4) 0.9646(3) 0.0556(11) Uani 1 1 d . . .
H16A H 0.3724 0.7094 0.9795 0.133(4) Uiso 1 1 calc R . .
H16B H 0.2136 0.7052 1.0059 0.133(4) Uiso 1 1 calc R . .
C15 C 0.6933(5) 0.2083(4) 0.3819(3) 0.0559(11) Uani 1 1 d . . .
H15A H 0.6201 0.1650 0.4167 0.133(4) Uiso 1 1 calc R . .
H15B H 0.7541 0.2315 0.4079 0.133(4) Uiso 1 1 calc R . .
H15C H 0.7432 0.1497 0.3493 0.133(4) Uiso 1 1 calc R . .
C5 C 0.3692(6) 0.3571(5) 0.5726(2) 0.0626(13) Uani 1 1 d . . .
H5A H 0.4278 0.2908 0.5480 0.133(4) Uiso 1 1 calc R . .
H5B H 0.3056 0.3151 0.6144 0.133(4) Uiso 1 1 calc R . .
H5C H 0.4239 0.4079 0.5889 0.133(4) Uiso 1 1 calc R . .
C10 C 0.2858(7) 0.0329(5) 0.4603(3) 0.0772(18) Uani 1 1 d . . .
H10A H 0.3413 0.0702 0.4837 0.133(4) Uiso 1 1 calc R . .
H10B H 0.3367 -0.0431 0.4415 0.133(4) Uiso 1 1 calc R . .
H10C H 0.2042 0.0069 0.4955 0.133(4) Uiso 1 1 calc R . .
C22 C 0.2578(5) 0.9347(4) 0.9297(3) 0.0557(10) Uani 1 1 d . . .
H22A H 0.1794 0.9356 0.9710 0.133(4) Uiso 1 1 calc R . .
H22B H 0.3391 0.9360 0.9479 0.133(4) Uiso 1 1 calc R . .
C20 C 0.1366(6) 0.7947(5) 0.8777(3) 0.0669(14) Uani 1 1 d . . .
H20A H 0.1274 0.8640 0.8356 0.133(4) Uiso 1 1 calc R . .
H20B H 0.1457 0.7106 0.8615 0.133(4) Uiso 1 1 calc R . .
C23 C 0.2420(6) 1.0586(5) 0.8729(4) 0.0793(17) Uani 1 1 d . . .
H23A H 0.2360 1.1351 0.8948 0.133(4) Uiso 1 1 calc R . .
H23B H 0.1601 1.0598 0.8558 0.133(4) Uiso 1 1 calc R . .
H23C H 0.3200 1.0594 0.8321 0.133(4) Uiso 1 1 calc R . .
C21 C 0.0094(5) 0.8033(6) 0.9347(3) 0.0741(15) Uani 1 1 d . . .
H21A H -0.0671 0.7959 0.9149 0.133(4) Uiso 1 1 calc R . .
H21B H -0.0025 0.8869 0.9508 0.133(4) Uiso 1 1 calc R . .
H21C H 0.0148 0.7328 0.9759 0.133(4) Uiso 1 1 calc R . .
C18 C 0.3827(6) 0.8040(6) 0.8335(3) 0.0821(18) Uani 1 1 d . . .
H18A H 0.3616 0.8752 0.7946 0.133(4) Uiso 1 1 calc R . .
H18B H 0.3878 0.7211 0.8166 0.133(4) Uiso 1 1 calc R . .
C19 C 0.5251(6) 0.8187(7) 0.8469(5) 0.106(3) Uani 1 1 d . . .
H19A H 0.5936 0.8158 0.8021 0.133(4) Uiso 1 1 calc R . .
H19B H 0.5476 0.7477 0.8847 0.133(4) Uiso 1 1 calc R . .
H19C H 0.5218 0.9018 0.8621 0.133(4) Uiso 1 1 calc R . .

loop_
_atom_site_aniso_label
_atom_site_aniso_U_11
_atom_site_aniso_U_22
_atom_site_aniso_U_33
_atom_site_aniso_U_23
_atom_site_aniso_U_13
_atom_site_aniso_U_12
Mo 0.02416(13) 0.02299(12) 0.02424(13) -0.00410(9) -0.00556(9) -0.00165(9)
Fe2 0.0275(2) 0.0321(2) 0.0328(2) -0.00498(18) -0.00951(18) -0.00293(18)
Fe1 0.0340(3) 0.0299(2) 0.0350(3) -0.00063(19) -0.0115(2) -0.00644(19)
Fe3 0.0331(3) 0.0291(2) 0.0439(3) -0.0110(2) -0.0106(2) 0.00337(19)
S1 0.0281(4) 0.0318(4) 0.0274(4) -0.0067(3) -0.0056(3) -0.0022(3)
S2 0.0357(4) 0.0266(4) 0.0388(4) -0.0081(3) -0.0120(3) -0.0032(3)
S3 0.0252(4) 0.0353(4) 0.0359(4) -0.0086(3) -0.0037(3) -0.0024(3)
S4 0.0454(5) 0.0338(4) 0.0478(5) 0.0004(4) -0.0219(4) 0.0028(4)
Cl2 0.0458(5) 0.0567(5) 0.0434(5) -0.0041(4) -0.0204(4) -0.0163(4)
Cl1 0.0598(6) 0.0665(7) 0.0454(5) 0.0195(5) -0.0203(5) -0.0329(5)
Cl3 0.0479(6) 0.0445(5) 0.0845(8) -0.0286(5) -0.0160(5) 0.0162(4)
N6 0.0365(15) 0.0301(13) 0.0314(14) -0.0038(11) -0.0147(11) -0.0001(11)
N1 0.0355(15) 0.0338(14) 0.0280(13) -0.0059(11) -0.0051(11) -0.0058(11)
N5 0.0310(14) 0.0279(13) 0.0280(13) -0.0010(10) -0.0094(10) -0.0025(10)
N4 0.0444(16) 0.0264(13) 0.0316(14) 0.0017(11) -0.0135(12) -0.0061(11)
N2 0.0417(16) 0.0364(15) 0.0246(13) -0.0018(11) -0.0084(11) -0.0102(12)
N3 0.0319(14) 0.0267(13) 0.0290(13) -0.0024(10) -0.0094(11) -0.0024(10)
C11 0.0263(15) 0.0380(17) 0.0314(16) -0.0100(13) -0.0060(12) -0.0028(13)
C6 0.0350(17) 0.0275(15) 0.0363(17) -0.0067(13) -0.0092(13) -0.0037(12)
C1 0.0392(18) 0.0414(18) 0.0323(17) -0.0138(14) -0.0001(14) -0.0118(15)
C12 0.0296(17) 0.0429(19) 0.0434(19) -0.0145(15) -0.0093(14) 0.0039(14)
B 0.043(2) 0.0317(18) 0.0306(18) 0.0019(14) -0.0141(16) -0.0045(15)
C9 0.050(2) 0.0341(18) 0.052(2) -0.0079(16) -0.0247(18) -0.0067(15)
C13 0.0360(17) 0.0341(17) 0.0391(18) -0.0104(14) -0.0151(14) 0.0062(13)
C14 0.0329(18) 0.046(2) 0.046(2) 0.0028(16) -0.0056(15) -0.0068(15)
C7 0.064(3) 0.0290(17) 0.055(2) -0.0031(16) -0.023(2) -0.0112(17)
C4 0.052(2) 0.054(2) 0.046(2) -0.0250(19) -0.0012(18) 0.0030(19)
N 0.054(2) 0.0461(18) 0.0428(17) -0.0104(14) -0.0173(15) -0.0113(15)
C2 0.059(2) 0.054(2) 0.0275(17) -0.0134(16) -0.0020(16) -0.0178(19)
C3 0.053(2) 0.052(2) 0.0240(16) -0.0042(15) -0.0084(15) -0.0185(18)
C8 0.064(3) 0.0274(17) 0.046(2) 0.0046(15) -0.0217(19) -0.0098(16)
C17 0.056(3) 0.052(3) 0.086(4) -0.022(2) -0.009(2) -0.004(2)
C16 0.064(3) 0.050(2) 0.057(3) -0.012(2) -0.022(2) 0.000(2)
C15 0.053(2) 0.045(2) 0.065(3) -0.0016(19) -0.023(2) 0.0167(19)
C5 0.093(4) 0.068(3) 0.032(2) -0.0053(19) -0.027(2) -0.006(3)
C10 0.126(5) 0.040(2) 0.075(3) 0.024(2) -0.056(3) -0.030(3)
C22 0.059(3) 0.048(2) 0.063(3) -0.015(2) -0.016(2) -0.005(2)
C20 0.076(3) 0.073(3) 0.062(3) 0.002(2) -0.032(3) -0.030(3)
C23 0.065(3) 0.060(3) 0.114(5) 0.012(3) -0.041(3) -0.013(2)
C21 0.052(3) 0.071(3) 0.100(4) 0.001(3) -0.028(3) -0.013(2)
C18 0.084(4) 0.092(4) 0.072(3) -0.039(3) 0.018(3) -0.038(3)
C19 0.069(4) 0.076(4) 0.160(7) -0.047(4) 0.025(4) -0.014(3)

loop_
_atom_type_symbol
_atom_type_description
_atom_type_scat_dispersion_real
_atom_type_scat_dispersion_imag
_atom_type_scat_source
C C 0.0033 0.0016 'International Tables Vol C Tables 4.2.6.8 and 6.1.1.4'
H H 0.0000 0.0000 'International Tables Vol C Tables 4.2.6.8 and 6.1.1.4'
B B 0.0013 0.0007 'International Tables Vol C Tables 4.2.6.8 and 6.1.1.4'
N N 0.0061 0.0033 'International Tables Vol C Tables 4.2.6.8 and 6.1.1.4'
S S 0.1246 0.1234 'International Tables Vol C Tables 4.2.6.8 and 6.1.1.4'
Cl Cl 0.1484 0.1585 'International Tables Vol C Tables 4.2.6.8 and 6.1.1.4'
Fe Fe 0.3463 0.8444 'International Tables Vol C Tables 4.2.6.8 and 6.1.1.4'
Mo Mo -1.6832 0.6857 'International Tables Vol C Tables 4.2.6.8 and 6.1.1.4'

loop_
_geom_angle_atom_site_label_1
_geom_angle_atom_site_label_2
_geom_angle_atom_site_label_3
_geom_angle
_geom_angle_site_symmetry_1
_geom_angle_site_symmetry_3
_geom_angle_publ_flag
N1 Mo N5 81.29(10) . . y
N1 Mo N3 81.17(10) . . y
N5 Mo N3 82.43(9) . . y
N1 Mo S3 89.95(8) . . y
N5 Mo S3 166.64(7) . . y
N3 Mo S3 86.28(7) . . y
N1 Mo S1 164.72(8) . . y
N5 Mo S1 86.00(7) . . y
N3 Mo S1 88.79(7) . . y
S3 Mo S1 100.93(3) . . y
N1 Mo S2 87.10(7) . . y
N5 Mo S2 88.80(7) . . y
N3 Mo S2 166.27(7) . . y
S3 Mo S2 100.89(3) . . y
S1 Mo S2 101.16(3) . . y
N1 Mo Fe2 141.18(8) . . y
N5 Mo Fe2 137.22(7) . . y
N3 Mo Fe2 96.98(7) . . y
S3 Mo Fe2 51.33(3) . . y
S1 Mo Fe2 51.28(3) . . y
S2 Mo Fe2 96.63(3) . . y
N1 Mo Fe3 98.30(7) . . y
N5 Mo Fe3 139.99(7) . . y
N3 Mo Fe3 137.35(7) . . y
S3 Mo Fe3 51.11(3) . . y
S1 Mo Fe3 96.89(3) . . y
S2 Mo Fe3 51.40(3) . . y
Fe2 Mo Fe3 57.441(19) . . y
N1 Mo Fe1 138.36(7) . . y
N5 Mo Fe1 96.04(7) . . y
N3 Mo Fe1 140.02(7) . . y
S3 Mo Fe1 97.20(3) . . y
S1 Mo Fe1 51.36(3) . . y
S2 Mo Fe1 51.26(3) . . y
Fe2 Mo Fe1 57.84(2) . . y
Fe3 Mo Fe1 58.09(2) . . y
Cl2 Fe2 S1 115.92(4) . . y
Cl2 Fe2 S3 116.65(5) . . y
S1 Fe2 S3 107.00(3) . . y
Cl2 Fe2 S4 107.20(4) . . y
S1 Fe2 S4 103.94(4) . . y
S3 Fe2 S4 104.82(4) . . y
Cl2 Fe2 Fe3 140.63(4) . . y
S1 Fe2 Fe3 102.77(3) . . y
S3 Fe2 Fe3 53.56(3) . . y
S4 Fe2 Fe3 53.56(4) . . y
Cl2 Fe2 Fe1 140.32(4) . . y
S1 Fe2 Fe1 53.60(3) . . y
S3 Fe2 Fe1 102.44(3) . . y
S4 Fe2 Fe1 52.97(3) . . y
Fe3 Fe2 Fe1 60.66(2) . . y
Cl2 Fe2 Mo 150.24(4) . . y
S1 Fe2 Mo 54.52(3) . . y
S3 Fe2 Mo 54.37(3) . . y
S4 Fe2 Mo 102.55(3) . . y
Fe3 Fe2 Mo 61.58(2) . . y
Fe1 Fe2 Mo 61.39(2) . . y
Cl1 Fe1 S4 106.59(5) . . y
Cl1 Fe1 S2 120.29(5) . . y
S4 Fe1 S2 103.68(4) . . y
Cl1 Fe1 S1 113.63(5) . . y
S4 Fe1 S1 104.12(4) . . y
S2 Fe1 S1 106.90(3) . . y
Cl1 Fe1 Fe2 137.90(4) . . y
S4 Fe1 Fe2 53.59(4) . . y
S2 Fe1 Fe2 101.38(3) . . y
S1 Fe1 Fe2 53.16(3) . . y
Cl1 Fe1 Fe3 143.71(5) . . y
S4 Fe1 Fe3 53.14(4) . . y
S2 Fe1 Fe3 53.31(3) . . y
S1 Fe1 Fe3 101.34(3) . . y
Fe2 Fe1 Fe3 59.36(3) . . y
Cl1 Fe1 Mo 150.63(4) . . y
S4 Fe1 Mo 102.54(3) . . y
S2 Fe1 Mo 54.37(3) . . y
S1 Fe1 Mo 54.15(3) . . y
Fe2 Fe1 Mo 60.77(2) . . y
Fe3 Fe1 Mo 60.95(2) . . y
Cl3 Fe3 S3 113.17(5) . . y
Cl3 Fe3 S4 106.93(5) . . y
S3 Fe3 S4 105.00(4) . . y
Cl3 Fe3 S2 120.47(5) . . y
S3 Fe3 S2 106.65(4) . . y
S4 Fe3 S2 103.13(4) . . y
Cl3 Fe3 Fe2 137.39(4) . . y
S3 Fe3 Fe2 53.54(3) . . y
S4 Fe3 Fe2 53.77(3) . . y
S2 Fe3 Fe2 101.77(3) . . y
Cl3 Fe3 Fe1 143.76(4) . . y
S3 Fe3 Fe1 101.86(3) . . y
S4 Fe3 Fe1 52.73(3) . . y
S2 Fe3 Fe1 53.14(4) . . y
Fe2 Fe3 Fe1 59.98(2) . . y
Cl3 Fe3 Mo 150.61(4) . . y
S3 Fe3 Mo 54.10(3) . . y
S4 Fe3 Mo 102.22(3) . . y
S2 Fe3 Mo 54.34(3) . . y
Fe2 Fe3 Mo 60.98(3) . . y
Fe1 Fe3 Mo 60.96(2) . . y
Fe2 S1 Fe1 73.24(3) . . y
Fe2 S1 Mo 74.21(3) . . y
Fe1 S1 Mo 74.49(3) . . y
Fe1 S2 Fe3 73.55(3) . . y
Fe1 S2 Mo 74.36(3) . . y
Fe3 S2 Mo 74.26(3) . . y
Fe2 S3 Fe3 72.91(3) . . y
Fe2 S3 Mo 74.30(3) . . y
Fe3 S3 Mo 74.80(3) . . y
Fe1 S4 Fe3 74.14(3) . . y
Fe1 S4 Fe2 73.43(3) . . y
Fe3 S4 Fe2 72.67(3) . . y
C13 N6 N5 110.1(3) . . y
C13 N6 B 129.0(3) . . y
N5 N6 B 120.3(3) . . y
C1 N1 N2 106.0(3) . . y
C1 N1 Mo 134.5(2) . . y
N2 N1 Mo 118.1(2) . . y
C11 N5 N6 105.8(3) . . y
C11 N5 Mo 135.0(2) . . y
N6 N5 Mo 117.8(2) . . y
C8 N4 N3 110.4(3) . . y
C8 N4 B 128.9(3) . . y
N3 N4 B 120.4(3) . . y
C3 N2 N1 110.2(3) . . y
C3 N2 B 128.7(3) . . y
N1 N2 B 120.8(3) . . y
C6 N3 N4 105.7(3) . . y
C6 N3 Mo 135.1(2) . . y
N4 N3 Mo 118.34(19) . . y
N5 C11 C12 109.8(3) . . y
N5 C11 C14 124.9(3) . . y
C12 C11 C14 125.3(3) . . y
N3 C6 C7 109.7(3) . . y
N3 C6 C9 125.4(3) . . y
C7 C6 C9 124.9(3) . . y
N1 C1 C2 109.6(3) . . y
N1 C1 C4 124.9(3) . . y
C2 C1 C4 125.5(3) . . y
C13 C12 C11 106.6(3) . . y
N6 B N4 109.1(3) . . y
N6 B N2 109.1(3) . . y
N4 B N2 109.0(3) . . y
N6 C13 C12 107.7(3) . . y
N6 C13 C15 122.4(3) . . y
C12 C13 C15 129.9(4) . . y
C8 C7 C6 106.9(3) . . y
C18 N C16 113.4(4) . . y
C18 N C22 111.1(4) . . y
C16 N C22 104.7(3) . . y
C18 N C20 107.2(4) . . y
C16 N C20 110.1(3) . . y
C22 N C20 110.3(4) . . y
C3 C2 C1 106.9(3) . . y
N2 C3 C2 107.4(3) . . y
N2 C3 C5 122.9(4) . . y
C2 C3 C5 129.7(3) . . y
N4 C8 C7 107.3(3) . . y
N4 C8 C10 123.0(4) . . y
C7 C8 C10 129.6(4) . . y
C17 C16 N 115.4(4) . . y
C23 C22 N 113.7(4) . . y
C21 C20 N 116.3(4) . . y
N C18 C19 113.5(5) . . y

loop_
_geom_bond_atom_site_label_1
_geom_bond_atom_site_label_2
_geom_bond_distance
_geom_bond_site_symmetry_2
_geom_bond_publ_flag
Mo N1 2.263(3) . y
Mo N5 2.289(3) . y
Mo N3 2.289(3) . y
Mo S3 2.3530(12) . y
Mo S1 2.3585(12) . y
Mo S2 2.3664(12) . y
Mo Fe2 2.7871(10) . y
Mo Fe3 2.8032(10) . y
Mo Fe1 2.8036(9) . y
Fe2 Cl2 2.2119(11) . y
Fe2 S1 2.2598(12) . y
Fe2 S3 2.2603(13) . y
Fe2 S4 2.2701(13) . y
Fe2 Fe3 2.6864(10) . y
Fe2 Fe1 2.7035(10) . y
Fe1 Cl1 2.2070(12) . y
Fe1 S4 2.2518(13) . y
Fe1 S2 2.2710(13) . y
Fe1 S1 2.2726(13) . y
Fe1 Fe3 2.7220(11) . y
Fe3 Cl3 2.2140(12) . y
Fe3 S3 2.2609(12) . y
Fe3 S4 2.2640(14) . y
Fe3 S2 2.2759(13) . y
N6 C13 1.346(4) . y
N6 N5 1.374(4) . y
N6 B 1.528(5) . y
N1 C1 1.351(4) . y
N1 N2 1.379(4) . y
N5 C11 1.349(4) . y
N4 C8 1.349(4) . y
N4 N3 1.376(4) . y
N4 B 1.531(5) . y
N2 C3 1.346(4) . y
N2 B 1.533(5) . y
N3 C6 1.351(4) . y
C11 C12 1.382(5) . y
C11 C14 1.484(5) . y
C6 C7 1.384(5) . y
C6 C9 1.490(5) . y
C1 C2 1.382(5) . y
C1 C4 1.496(6) . y
C12 C13 1.367(5) . y
C13 C15 1.506(5) . y
C7 C8 1.369(5) . y
N C18 1.486(6) . y
N C16 1.526(5) . y
N C22 1.529(5) . y
N C20 1.536(6) . y
C2 C3 1.377(6) . y
C3 C5 1.505(6) . y
C8 C10 1.496(5) . y
C17 C16 1.509(6) . y
C22 C23 1.513(7) . y
C20 C21 1.470(8) . y
C18 C19 1.557(9) . y
